data_4341865
loop_
_publ_author_name
'Dau, Thuy Minh'
'Chen, Yi-An'
'Karttunen, Antti J.'
'Grachova, Elena V.'
'Tunik, Sergey P.'
'Lin, Ke-Ting'
'Hung, Wen-Yi'
'Chou, Pi-Tai'
'Pakkanen, Tapani A.'
'Koshevoy, Igor O.'

_publ_section_title
;
 Tetragold(I) Complexes: Solution Isomerization and Tunable Solid-State
 Luminescence.
;
_journal_name_full 'Inorganic chemistry'
_journal_page_first 141201154356007
_journal_paper_doi 10.1021/ic501470v
_journal_year 2014
_chemical_formula_moiety 'C64 H58 Au3 P6, C18 H8 Au F6, 2(F6 P), 2(C3 H6 O)'
_chemical_formula_sum 'C88 H78 Au4 F18 O2 P8'
_chemical_formula_weight 2545.13
_chemical_name_systematic
; 
 ? 
;
_space_group_IT_number 80
_symmetry_cell_setting tetragonal
_symmetry_space_group_name_Hall 'I 4bw'
_symmetry_space_group_name_H-M 'I 41'
_atom_sites_solution_hydrogens geom
_atom_sites_solution_primary direct
_atom_sites_solution_secondary difmap
_audit_creation_method SHELXL-97
_cell_angle_alpha 90.00
_cell_angle_beta 90.00
_cell_angle_gamma 90.00
_cell_formula_units_Z 4
_cell_length_a 28.8989(16)
_cell_length_b 28.8989(16)
_cell_length_c 10.9722(8)
_cell_measurement_reflns_used 9975
_cell_measurement_temperature 120(2)
_cell_measurement_theta_max 34.46
_cell_measurement_theta_min 2.43
_cell_volume 9163.4(10)
_computing_cell_refinement 'SAINT (Bruker AXS, 2009)'
_computing_data_collection 'APEX2 (Bruker AXS, 2010)'
_computing_data_reduction 'SAINT (Bruker AXS, 2009)'
_computing_molecular_graphics 'Diamond v.3.2g (Brandenburg, 2011)'
_computing_publication_material 'SHELXL-97 (Sheldrick, 2008)'
_computing_structure_refinement 'SHELXL-97 (Sheldrick, 2008)'
_computing_structure_solution 'SHELXS-97 (Sheldrick, 2008)'
_diffrn_ambient_temperature 120(2)
_diffrn_detector_area_resol_mean 16
_diffrn_measured_fraction_theta_full 0.994
_diffrn_measured_fraction_theta_max 0.994
_diffrn_measurement_device '62mm x 62mm CCD camera on three-circle goniostat'
_diffrn_measurement_device_type 'Bruker SMART APEX II CCD'
_diffrn_measurement_method '\f scans and \w scans'
_diffrn_radiation_monochromator 'flat graphite crystal'
_diffrn_radiation_source 'fine-focus sealed tube'
_diffrn_radiation_type MoK\a
_diffrn_radiation_wavelength 0.71073
_diffrn_reflns_av_R_equivalents 0.0527
_diffrn_reflns_av_sigmaI/netI 0.0453
_diffrn_reflns_limit_h_max 33
_diffrn_reflns_limit_h_min -32
_diffrn_reflns_limit_k_max 46
_diffrn_reflns_limit_k_min 0
_diffrn_reflns_limit_l_max 17
_diffrn_reflns_limit_l_min -17
_diffrn_reflns_number 141388
_diffrn_reflns_theta_full 35.33
_diffrn_reflns_theta_max 35.33
_diffrn_reflns_theta_min 1.41
_exptl_absorpt_coefficient_mu 6.606
_exptl_absorpt_correction_T_max 0.5579
_exptl_absorpt_correction_T_min 0.1591
_exptl_absorpt_correction_type numerical
_exptl_absorpt_process_details 'SADABS (Sheldrick, 2008)'
_exptl_crystal_colour yellow
_exptl_crystal_density_diffrn 1.845
_exptl_crystal_density_method 'not measured'
_exptl_crystal_description block
_exptl_crystal_F_000 4880
_exptl_crystal_size_max 0.44
_exptl_crystal_size_mid 0.21
_exptl_crystal_size_min 0.10
_platon_squeeze_details
;
;
_refine_diff_density_max 2.379
_refine_diff_density_min -1.814
_refine_diff_density_rms 0.149
_refine_ls_abs_structure_details 'Flack H D (1983), Acta Cryst. A39, 876-881'
_refine_ls_abs_structure_Flack -0.017(4)
_refine_ls_extinction_method none
_refine_ls_goodness_of_fit_ref 1.044
_refine_ls_hydrogen_treatment constr
_refine_ls_matrix_type full
_refine_ls_number_parameters 500
_refine_ls_number_reflns 20369
_refine_ls_number_restraints 13
_refine_ls_restrained_S_all 1.046
_refine_ls_R_factor_all 0.0430
_refine_ls_R_factor_gt 0.0316
_refine_ls_shift/su_max 0.030
_refine_ls_shift/su_mean 0.000
_refine_ls_structure_factor_coef Fsqd
_refine_ls_weighting_details 'calc w=1/[\s^2^(Fo^2^)+(0.0359P)^2^+15.5821P] where P=(Fo^2^+2Fc^2^)/3'
_refine_ls_weighting_scheme calc
_refine_ls_wR_factor_gt 0.0744
_refine_ls_wR_factor_ref 0.0774
_reflns_number_gt 17478
_reflns_number_total 20369
_reflns_threshold_expression >2sigma(I)
_cod_data_source_file ic501470v_si_002.cif
_cod_data_source_block 7
_cod_database_code 4341865

loop_
_symmetry_equiv_pos_as_xyz
'x, y, z'
'-y+1/2, x, z+3/4'
'y+1/2, -x, z+3/4'
'-x, -y, z'
'x+1/2, y+1/2, z+1/2'
'-y+1, x+1/2, z+5/4'
'y+1, -x+1/2, z+5/4'
'-x+1/2, -y+1/2, z+1/2'

loop_
_atom_site_label
_atom_site_type_symbol
_atom_site_fract_x
_atom_site_fract_y
_atom_site_fract_z
_atom_site_U_iso_or_equiv
_atom_site_adp_type
_atom_site_occupancy
_atom_site_symmetry_multiplicity
_atom_site_calc_flag
_atom_site_refinement_flags
C1 C 0.5623(2) 0.02631(17) 0.2376(5) 0.0420(13) Uani 1 1 d .
C2 C 0.5995(2) 0.04527(18) 0.2267(5) 0.0435(13) Uani 1 1 d .
C3 C 0.6424(2) 0.07242(18) 0.2086(4) 0.0385(12) Uani 1 1 d .
C4 C 0.6393(2) 0.12081(18) 0.1960(5) 0.0368(11) Uani 1 1 d .
H4 H 0.6100 0.1356 0.1986 0.044 Uiso 1 1 calc R
C5 C 0.67779(19) 0.14580(18) 0.1803(5) 0.0374(12) Uani 1 1 d .
H5 H 0.6756 0.1785 0.1733 0.045 Uiso 1 1 calc R
C6 C 0.7212(2) 0.1247(2) 0.1741(5) 0.0407(13) Uani 1 1 d .
C7 C 0.7249(2) 0.0780(2) 0.1825(6) 0.0503(15) Uani 1 1 d .
H7 H 0.7543 0.0635 0.1764 0.060 Uiso 1 1 calc R
C8 C 0.6859(3) 0.0520(2) 0.1998(6) 0.0536(18) Uani 1 1 d .
H8 H 0.6886 0.0194 0.2060 0.064 Uiso 1 1 calc R
C9 C 0.7630(2) 0.1532(3) 0.1528(6) 0.0527(17) Uani 1 1 d .
C10 C 0.45637(11) -0.10939(12) 0.4787(4) 0.0170(6) Uani 1 1 d .
H10A H 0.4583 -0.1419 0.5064 0.020 Uiso 1 1 calc R
H10B H 0.4528 -0.1095 0.3889 0.020 Uiso 1 1 calc R
C11 C 0.55170(12) -0.09655(13) 0.4024(3) 0.0173(6) Uani 1 1 d .
H11A H 0.5543 -0.1307 0.4020 0.021 Uiso 1 1 calc R
H11B H 0.5403 -0.0867 0.3214 0.021 Uiso 1 1 calc R
C12 C 0.35791(12) -0.12030(12) 0.5186(3) 0.0170(6) Uani 1 1 d .
C13 C 0.31325(13) -0.10137(14) 0.5074(4) 0.0233(8) Uani 1 1 d .
H13 H 0.3092 -0.0687 0.5076 0.028 Uiso 1 1 calc R
C14 C 0.27556(14) -0.12994(16) 0.4961(5) 0.0319(10) Uani 1 1 d .
H14 H 0.2454 -0.1170 0.4901 0.038 Uiso 1 1 calc R
C15 C 0.28110(15) -0.17758(17) 0.4933(6) 0.0353(10) Uani 1 1 d .
H15 H 0.2549 -0.1971 0.4845 0.042 Uiso 1 1 calc R
C16 C 0.32488(15) -0.19663(15) 0.5033(5) 0.0306(10) Uani 1 1 d .
H16 H 0.3287 -0.2293 0.5023 0.037 Uiso 1 1 calc R
C17 C 0.36345(14) -0.16786(13) 0.5147(4) 0.0227(7) Uani 1 1 d .
H17 H 0.3935 -0.1809 0.5199 0.027 Uiso 1 1 calc R
C18 C 0.41655(12) -0.08476(13) 0.7101(3) 0.0172(6) Uani 1 1 d .
C19 C 0.41611(13) -0.04337(14) 0.7794(4) 0.0210(7) Uani 1 1 d .
H19 H 0.4089 -0.0147 0.7412 0.025 Uiso 1 1 calc R
C20 C 0.42627(15) -0.04472(15) 0.9039(4) 0.0248(8) Uani 1 1 d .
H20 H 0.4257 -0.0171 0.9509 0.030 Uiso 1 1 calc R
C21 C 0.43713(15) -0.08638(16) 0.9579(4) 0.0268(8) Uani 1 1 d .
H21 H 0.4449 -0.0873 1.0420 0.032 Uiso 1 1 calc R
C22 C 0.43684(15) -0.12702(14) 0.8907(4) 0.0235(7) Uani 1 1 d .
H22 H 0.4441 -0.1555 0.9293 0.028 Uiso 1 1 calc R
C23 C 0.42603(14) -0.12643(14) 0.7672(4) 0.0214(7) Uani 1 1 d .
H23 H 0.4252 -0.1545 0.7222 0.026 Uiso 1 1 calc R
C24 C 0.52925(13) -0.10384(13) 0.6616(3) 0.0175(6) Uani 1 1 d .
C25 C 0.53564(13) -0.07527(14) 0.7619(3) 0.0199(7) Uani 1 1 d .
H25 H 0.5310 -0.0428 0.7551 0.024 Uiso 1 1 calc R
C26 C 0.54892(16) -0.09462(17) 0.8724(4) 0.0279(8) Uani 1 1 d .
H26 H 0.5536 -0.0754 0.9415 0.033 Uiso 1 1 calc R
C27 C 0.55533(17) -0.14192(19) 0.8818(5) 0.0346(10) Uani 1 1 d .
H27 H 0.5639 -0.1550 0.9579 0.042 Uiso 1 1 calc R
C28 C 0.54942(18) -0.17021(17) 0.7819(5) 0.0325(9) Uani 1 1 d .
H28 H 0.5542 -0.2026 0.7895 0.039 Uiso 1 1 calc R
C29 C 0.53647(15) -0.15152(14) 0.6694(4) 0.0239(7) Uani 1 1 d .
H29 H 0.5327 -0.1708 0.6000 0.029 Uiso 1 1 calc R
C30 C 0.35903(19) 0.0820(3) 0.2903(5) 0.0502(7) Uani 1 1 d .
C31 C 0.31139(19) 0.0775(3) 0.2961(5) 0.0502(7) Uani 1 1 d .
H31 H 0.2977 0.0697 0.3721 0.060 Uiso 1 1 calc R
C32 C 0.28338(19) 0.0836(3) 0.1980(5) 0.0502(7) Uani 1 1 d .
H32 H 0.2507 0.0818 0.2062 0.060 Uiso 1 1 calc R
C33 C 0.30312(19) 0.0925(3) 0.0877(5) 0.0502(7) Uani 1 1 d .
H33 H 0.2840 0.0977 0.0185 0.060 Uiso 1 1 calc R
C34 C 0.34977(19) 0.0938(3) 0.0758(5) 0.0502(7) Uani 1 1 d U
H34 H 0.3635 0.0972 -0.0023 0.060 Uiso 1 1 calc R
C35 C 0.37756(19) 0.0901(3) 0.1799(5) 0.0502(7) Uani 1 1 d U
H35 H 0.4101 0.0934 0.1724 0.060 Uiso 1 1 calc R
C36 C 0.36406(12) 0.10989(13) 0.5375(4) 0.0191(6) Uani 1 1 d .
C37 C 0.36097(16) 0.15687(16) 0.5116(5) 0.0324(10) Uani 1 1 d .
H37 H 0.3733 0.1689 0.4379 0.039 Uiso 1 1 calc R
C38 C 0.3394(2) 0.18605(19) 0.5958(6) 0.0410(13) Uani 1 1 d .
H38 H 0.3366 0.2181 0.5777 0.049 Uiso 1 1 calc R
C39 C 0.3226(2) 0.1697(2) 0.7027(6) 0.0509(17) Uani 1 1 d .
H39 H 0.3090 0.1902 0.7600 0.061 Uiso 1 1 calc R
C40 C 0.32528(19) 0.1229(2) 0.7277(6) 0.0458(13) Uani 1 1 d .
H40 H 0.3128 0.1114 0.8018 0.055 Uiso 1 1 calc R
C41 C 0.34605(16) 0.09246(18) 0.6460(4) 0.0305(9) Uani 1 1 d .
H41 H 0.3479 0.0603 0.6640 0.037 Uiso 1 1 calc R
C42 C 0.7022(2) 0.0888(2) 0.8563(7) 0.0530(9) Uani 1 1 d .
H42A H 0.7210 0.1154 0.8809 0.080 Uiso 1 1 calc R
H42B H 0.6768 0.0846 0.9144 0.080 Uiso 1 1 calc R
H42C H 0.6895 0.0943 0.7747 0.080 Uiso 1 1 calc R
C43 C 0.7312(2) 0.0469(2) 0.8545(7) 0.0530(9) Uani 1 1 d .
C44 C 0.7059(2) 0.0034(2) 0.8145(7) 0.0530(9) Uani 1 1 d .
H44A H 0.7273 -0.0229 0.8160 0.080 Uiso 1 1 calc R
H44B H 0.6940 0.0077 0.7317 0.080 Uiso 1 1 calc R
H44C H 0.6801 -0.0026 0.8702 0.080 Uiso 1 1 calc R
F1 F 0.75998(15) 0.19548(15) 0.1983(6) 0.0886(19) Uani 1 1 d .
F2 F 0.80001(17) 0.13594(18) 0.2093(6) 0.0944(19) Uani 1 1 d .
F3 F 0.7766(2) 0.1557(3) 0.0380(5) 0.127(3) Uani 1 1 d .
F4 F 0.4953(4) 0.7853(2) 0.0841(7) 0.177(5) Uani 1 1 d .
F5 F 0.50594(15) 0.84817(12) 0.1987(4) 0.0590(11) Uani 1 1 d .
F6 F 0.45472(19) 0.7955(2) 0.2559(14) 0.219(7) Uani 1 1 d .
F7 F 0.5197(3) 0.80134(17) 0.3589(4) 0.128(3) Uani 1 1 d .
F8 F 0.50585(13) 0.73889(11) 0.2437(4) 0.0566(10) Uani 1 1 d .
F9 F 0.55780(17) 0.79158(16) 0.1853(7) 0.096(2) Uani 1 1 d .
P1 P 0.40564(3) -0.08160(3) 0.54842(8) 0.01500(16) Uani 1 1 d .
P2 P 0.50974(3) -0.07910(3) 0.51936(9) 0.01435(15) Uani 1 1 d .
P3 P 0.39133(3) 0.07151(3) 0.42827(9) 0.01618(16) Uani 1 1 d .
P4 P 0.50598(5) 0.79353(5) 0.22041(16) 0.0381(3) Uani 1 1 d .
Au1 Au 0.397876(4) -0.005867(4) 0.479721(14) 0.01651(3) Uani 1 1 d .
Au2 Au 0.5000 0.0000 0.517808(15) 0.01387(3) Uani 1 2 d S
Au3 Au 0.5000 0.0000 0.24355(2) 0.03852(7) Uani 1 2 d S
O1 O 0.77138(17) 0.0468(2) 0.8746(7) 0.0752(17) Uani 1 1 d .

loop_
_atom_site_aniso_label
_atom_site_aniso_U_11
_atom_site_aniso_U_22
_atom_site_aniso_U_33
_atom_site_aniso_U_23
_atom_site_aniso_U_13
_atom_site_aniso_U_12
C1 0.076(4) 0.030(2) 0.019(2) 0.0043(19) -0.004(2) 0.006(2)
C2 0.078(4) 0.037(2) 0.0153(18) 0.0036(19) -0.010(2) 0.016(3)
C3 0.061(3) 0.036(2) 0.017(2) -0.0038(17) -0.0098(19) 0.015(2)
C4 0.047(3) 0.035(2) 0.028(2) -0.0034(18) -0.008(2) 0.015(2)
C5 0.046(3) 0.033(2) 0.034(2) -0.011(2) -0.013(2) 0.021(2)
C6 0.049(3) 0.044(3) 0.029(2) -0.012(2) -0.015(2) 0.024(2)
C7 0.052(4) 0.051(3) 0.048(3) -0.004(3) -0.007(3) 0.024(3)
C8 0.079(5) 0.041(3) 0.040(3) 0.000(2) -0.010(3) 0.034(3)
C9 0.043(3) 0.068(4) 0.047(4) -0.027(3) -0.012(3) 0.023(3)
C10 0.0151(13) 0.0161(14) 0.0197(15) -0.0056(13) -0.0010(13) 0.0009(11)
C11 0.0155(14) 0.0173(15) 0.0192(17) -0.0050(12) 0.0002(12) -0.0008(11)
C12 0.0165(14) 0.0185(15) 0.0161(14) 0.0004(12) -0.0008(12) -0.0038(11)
C13 0.0203(16) 0.0202(16) 0.030(2) -0.0041(14) -0.0060(14) 0.0002(13)
C14 0.0170(16) 0.032(2) 0.047(3) -0.002(2) -0.0033(18) -0.0027(14)
C15 0.0214(18) 0.035(2) 0.049(3) 0.003(2) -0.002(2) -0.0098(16)
C16 0.0271(19) 0.0223(18) 0.042(3) 0.0020(17) -0.0114(18) -0.0070(14)
C17 0.0218(16) 0.0185(16) 0.0279(19) 0.0006(14) -0.0022(14) -0.0020(13)
C18 0.0157(14) 0.0200(15) 0.0160(16) 0.0007(12) 0.0036(11) 0.0006(11)
C19 0.0201(16) 0.0215(16) 0.0215(17) -0.0044(14) 0.0031(14) 0.0028(13)
C20 0.029(2) 0.0248(18) 0.0202(19) -0.0064(14) 0.0031(14) -0.0006(15)
C21 0.0265(19) 0.035(2) 0.0185(18) -0.0027(15) 0.0016(14) -0.0055(16)
C22 0.0289(19) 0.0213(17) 0.0203(17) 0.0026(14) -0.0010(15) -0.0021(14)
C23 0.0231(17) 0.0222(17) 0.0189(16) -0.0005(13) 0.0016(13) -0.0004(13)
C24 0.0165(15) 0.0170(15) 0.0189(16) 0.0022(12) -0.0009(12) -0.0006(12)
C25 0.0203(16) 0.0232(16) 0.0163(16) -0.0004(13) -0.0019(12) -0.0053(13)
C26 0.028(2) 0.034(2) 0.0209(19) 0.0029(16) -0.0043(16) -0.0058(17)
C27 0.034(2) 0.043(3) 0.027(2) 0.013(2) -0.0086(19) -0.001(2)
C28 0.039(2) 0.027(2) 0.032(2) 0.0063(18) -0.001(2) 0.0047(18)
C29 0.029(2) 0.0184(17) 0.0243(18) 0.0040(14) -0.0027(15) 0.0006(14)
C30 0.0268(10) 0.096(2) 0.0279(10) 0.0149(12) -0.0052(8) -0.0087(11)
C31 0.0268(10) 0.096(2) 0.0279(10) 0.0149(12) -0.0052(8) -0.0087(11)
C32 0.0268(10) 0.096(2) 0.0279(10) 0.0149(12) -0.0052(8) -0.0087(11)
C33 0.0268(10) 0.096(2) 0.0279(10) 0.0149(12) -0.0052(8) -0.0087(11)
C34 0.0268(10) 0.096(2) 0.0279(10) 0.0149(12) -0.0052(8) -0.0087(11)
C35 0.0268(10) 0.096(2) 0.0279(10) 0.0149(12) -0.0052(8) -0.0087(11)
C36 0.0145(14) 0.0216(16) 0.0212(17) -0.0014(13) 0.0000(12) 0.0017(12)
C37 0.030(2) 0.030(2) 0.037(3) -0.0021(18) 0.0014(18) 0.0057(16)
C38 0.041(3) 0.027(2) 0.055(3) -0.008(2) -0.001(2) 0.011(2)
C39 0.035(3) 0.058(4) 0.060(4) -0.034(3) 0.007(2) 0.012(2)
C40 0.040(3) 0.061(4) 0.036(3) -0.010(3) 0.014(2) 0.007(2)
C41 0.027(2) 0.037(2) 0.028(2) -0.0056(18) 0.0070(17) 0.0013(17)
C42 0.0369(18) 0.051(2) 0.071(3) -0.0043(18) -0.0038(17) -0.0083(15)
C43 0.0369(18) 0.051(2) 0.071(3) -0.0043(18) -0.0038(17) -0.0083(15)
C44 0.0369(18) 0.051(2) 0.071(3) -0.0043(18) -0.0038(17) -0.0083(15)
F1 0.054(2) 0.046(2) 0.166(6) -0.011(3) 0.027(3) 0.0096(19)
F2 0.066(3) 0.083(3) 0.134(5) -0.031(3) -0.054(3) 0.029(2)
F3 0.098(4) 0.232(8) 0.052(3) -0.022(4) 0.012(3) -0.086(5)
F4 0.358(14) 0.053(3) 0.120(5) -0.004(3) -0.154(7) -0.035(5)
F5 0.072(3) 0.0338(17) 0.071(3) -0.0161(16) -0.035(2) -0.0004(16)
F6 0.049(3) 0.071(4) 0.54(2) -0.070(8) 0.094(7) -0.015(3)
F7 0.291(10) 0.052(3) 0.042(3) -0.005(2) -0.020(4) -0.065(4)
F8 0.068(2) 0.0358(16) 0.066(2) -0.0208(17) 0.021(2) -0.0202(15)
F9 0.061(3) 0.051(3) 0.176(6) 0.012(3) 0.051(3) -0.002(2)
P1 0.0152(4) 0.0141(4) 0.0157(4) -0.0012(3) 0.0010(3) -0.0017(3)
P2 0.0138(4) 0.0141(4) 0.0152(4) -0.0011(3) 0.0002(3) -0.0006(3)
P3 0.0148(4) 0.0180(4) 0.0158(4) 0.0020(3) -0.0006(3) 0.0005(3)
P4 0.0327(6) 0.0324(6) 0.0493(8) -0.0183(6) 0.0002(6) -0.0074(5)
Au1 0.01529(6) 0.01572(6) 0.01851(5) 0.00025(5) 0.00043(5) -0.00059(4)
Au2 0.01402(8) 0.01320(8) 0.01441(8) 0.000 0.000 -0.00066(6)
Au3 0.0752(2) 0.02657(11) 0.01383(10) 0.000 0.000 0.00941(11)
O1 0.036(2) 0.073(4) 0.117(5) 0.019(3) -0.020(3) -0.002(2)

loop_
_atom_type_symbol
_atom_type_description
_atom_type_scat_dispersion_real
_atom_type_scat_dispersion_imag
_atom_type_scat_source
C C 0.0033 0.0016 'International Tables Vol C Tables 4.2.6.8 and 6.1.1.4'
H H 0.0000 0.0000 'International Tables Vol C Tables 4.2.6.8 and 6.1.1.4'
F F 0.0171 0.0103 'International Tables Vol C Tables 4.2.6.8 and 6.1.1.4'
P P 0.1023 0.0942 'International Tables Vol C Tables 4.2.6.8 and 6.1.1.4'
Au Au -2.0133 8.8022 'International Tables Vol C Tables 4.2.6.8 and 6.1.1.4'
O O 0.0106 0.0060 'International Tables Vol C Tables 4.2.6.8 and 6.1.1.4'

loop_
_geom_angle_atom_site_label_1
_geom_angle_atom_site_label_2
_geom_angle_atom_site_label_3
_geom_angle
_geom_angle_site_symmetry_1
_geom_angle_site_symmetry_3
C2 C1 Au3 174.4(5) . .
C1 C2 C3 174.4(5) . .
C8 C3 C4 118.1(6) . .
C8 C3 C2 122.8(5) . .
C4 C3 C2 119.1(5) . .
C5 C4 C3 119.7(5) . .
C5 C4 H4 120.1 . .
C3 C4 H4 120.1 . .
C4 C5 C6 121.2(5) . .
C4 C5 H5 119.4 . .
C6 C5 H5 119.4 . .
C7 C6 C5 120.1(6) . .
C7 C6 C9 120.0(5) . .
C5 C6 C9 119.8(5) . .
C6 C7 C8 119.4(6) . .
C6 C7 H7 120.3 . .
C8 C7 H7 120.3 . .
C7 C8 C3 121.5(6) . .
C7 C8 H8 119.3 . .
C3 C8 H8 119.3 . .
F3 C9 F1 109.3(8) . .
F3 C9 F2 103.0(6) . .
F1 C9 F2 103.0(5) . .
F3 C9 C6 115.0(5) . .
F1 C9 C6 113.6(5) . .
F2 C9 C6 111.8(7) . .
P2 C10 P1 111.22(18) . .
P2 C10 H10A 109.4 . .
P1 C10 H10A 109.4 . .
P2 C10 H10B 109.4 . .
P1 C10 H10B 109.4 . .
H10A C10 H10B 108.0 . .
P3 C11 P2 112.29(19) 4_655 .
P3 C11 H11A 109.1 4_655 .
P2 C11 H11A 109.1 . .
P3 C11 H11B 109.1 4_655 .
P2 C11 H11B 109.1 . .
H11A C11 H11B 107.9 . .
C17 C12 C13 119.3(3) . .
C17 C12 P1 122.1(3) . .
C13 C12 P1 118.4(3) . .
C14 C13 C12 120.1(4) . .
C14 C13 H13 119.9 . .
C12 C13 H13 119.9 . .
C13 C14 C15 120.5(4) . .
C13 C14 H14 119.7 . .
C15 C14 H14 119.7 . .
C16 C15 C14 119.9(4) . .
C16 C15 H15 120.0 . .
C14 C15 H15 120.0 . .
C15 C16 C17 120.0(4) . .
C15 C16 H16 120.0 . .
C17 C16 H16 120.0 . .
C12 C17 C16 120.1(4) . .
C12 C17 H17 119.9 . .
C16 C17 H17 119.9 . .
C23 C18 C19 119.5(4) . .
C23 C18 P1 121.6(3) . .
C19 C18 P1 118.9(3) . .
C20 C19 C18 119.9(4) . .
C20 C19 H19 120.0 . .
C18 C19 H19 120.0 . .
C21 C20 C19 119.5(4) . .
C21 C20 H20 120.2 . .
C19 C20 H20 120.2 . .
C20 C21 C22 120.6(4) . .
C20 C21 H21 119.7 . .
C22 C21 H21 119.7 . .
C21 C22 C23 120.6(4) . .
C21 C22 H22 119.7 . .
C23 C22 H22 119.7 . .
C18 C23 C22 119.7(4) . .
C18 C23 H23 120.1 . .
C22 C23 H23 120.1 . .
C25 C24 C29 121.2(4) . .
C25 C24 P2 119.4(3) . .
C29 C24 P2 119.3(3) . .
C24 C25 C26 119.3(4) . .
C24 C25 H25 120.4 . .
C26 C25 H25 120.4 . .
C27 C26 C25 120.0(4) . .
C27 C26 H26 120.0 . .
C25 C26 H26 120.0 . .
C28 C27 C26 120.7(4) . .
C28 C27 H27 119.6 . .
C26 C27 H27 119.6 . .
C27 C28 C29 120.4(4) . .
C27 C28 H28 119.8 . .
C29 C28 H28 119.8 . .
C24 C29 C28 118.4(4) . .
C24 C29 H29 120.8 . .
C28 C29 H29 120.8 . .
C35 C30 C31 117.0(5) . .
C35 C30 P3 125.4(4) . .
C31 C30 P3 117.4(4) . .
C32 C31 C30 123.0(5) . .
C32 C31 H31 118.5 . .
C30 C31 H31 118.5 . .
C31 C32 C33 118.6(5) . .
C31 C32 H32 120.7 . .
C33 C32 H32 120.7 . .
C34 C33 C32 120.5(5) . .
C34 C33 H33 119.8 . .
C32 C33 H33 119.8 . .
C33 C34 C35 119.4(5) . .
C33 C34 H34 120.3 . .
C35 C34 H34 120.3 . .
C30 C35 C34 121.3(5) . .
C30 C35 H35 119.4 . .
C34 C35 H35 119.4 . .
C37 C36 C41 120.2(4) . .
C37 C36 P3 119.4(3) . .
C41 C36 P3 120.4(3) . .
C36 C37 C38 118.9(5) . .
C36 C37 H37 120.6 . .
C38 C37 H37 120.6 . .
C39 C38 C37 121.4(5) . .
C39 C38 H38 119.3 . .
C37 C38 H38 119.3 . .
C38 C39 C40 119.6(5) . .
C38 C39 H39 120.2 . .
C40 C39 H39 120.2 . .
C39 C40 C41 121.0(6) . .
C39 C40 H40 119.5 . .
C41 C40 H40 119.5 . .
C40 C41 C36 118.8(5) . .
C40 C41 H41 120.6 . .
C36 C41 H41 120.6 . .
C43 C42 H42A 109.5 . .
C43 C42 H42B 109.5 . .
H42A C42 H42B 109.5 . .
C43 C42 H42C 109.5 . .
H42A C42 H42C 109.5 . .
H42B C42 H42C 109.5 . .
O1 C43 C42 124.1(7) . .
O1 C43 C44 121.5(7) . .
C42 C43 C44 114.3(6) . .
C43 C44 H44A 109.5 . .
C43 C44 H44B 109.5 . .
H44A C44 H44B 109.5 . .
C43 C44 H44C 109.5 . .
H44A C44 H44C 109.5 . .
H44B C44 H44C 109.5 . .
C18 P1 C12 106.27(17) . .
C18 P1 C10 104.35(17) . .
C12 P1 C10 105.27(17) . .
C18 P1 Au1 112.53(13) . .
C12 P1 Au1 116.78(13) . .
C10 P1 Au1 110.67(13) . .
C24 P2 C10 106.54(18) . .
C24 P2 C11 106.78(17) . .
C10 P2 C11 104.78(17) . .
C24 P2 Au2 115.92(12) . .
C10 P2 Au2 111.73(11) . .
C11 P2 Au2 110.37(12) . .
C30 P3 C36 103.1(3) . .
C30 P3 C11 105.7(2) . 4_655
C36 P3 C11 104.64(18) . 4_655
C30 P3 Au1 114.2(3) . .
C36 P3 Au1 117.74(13) . .
C11 P3 Au1 110.38(12) 4_655 .
F6 P4 F4 93.4(7) . .
F6 P4 F9 179.7(7) . .
F4 P4 F9 86.9(5) . .
F6 P4 F7 89.5(7) . .
F4 P4 F7 177.0(6) . .
F9 P4 F7 90.1(4) . .
F6 P4 F5 90.0(3) . .
F4 P4 F5 90.4(3) . .
F9 P4 F5 90.0(2) . .
F7 P4 F5 90.1(2) . .
F6 P4 F8 89.7(3) . .
F4 P4 F8 90.1(3) . .
F9 P4 F8 90.4(2) . .
F7 P4 F8 89.3(3) . .
F5 P4 F8 179.3(3) . .
P3 Au1 P1 175.11(3) . .
P3 Au1 Au2 93.44(2) . .
P1 Au1 Au2 84.99(2) . .
P2 Au2 P2 179.16(5) 4_655 .
P2 Au2 Au1 93.75(2) 4_655 4_655
P2 Au2 Au1 86.37(2) . 4_655
P2 Au2 Au1 86.37(2) 4_655 .
P2 Au2 Au1 93.75(2) . .
Au1 Au2 Au1 163.907(9) 4_655 .
P2 Au2 Au3 90.42(2) 4_655 .
P2 Au2 Au3 90.42(2) . .
Au1 Au2 Au3 81.954(4) 4_655 .
Au1 Au2 Au3 81.954(4) . .
C1 Au3 C1 176.2(3) . 4_655
C1 Au3 Au2 91.92(15) . .
C1 Au3 Au2 91.92(15) 4_655 .

loop_
_geom_bond_atom_site_label_1
_geom_bond_atom_site_label_2
_geom_bond_distance
_geom_bond_site_symmetry_2
C1 C2 1.212(9) .
C1 Au3 1.955(7) .
C2 C3 1.481(9) .
C3 C8 1.392(8) .
C3 C4 1.408(7) .
C4 C5 1.338(8) .
C4 H4 0.9500 .
C5 C6 1.397(7) .
C5 H5 0.9500 .
C6 C7 1.357(9) .
C6 C9 1.482(10) .
C7 C8 1.367(11) .
C7 H7 0.9500 .
C8 H8 0.9500 .
C9 F3 1.321(8) .
C9 F1 1.322(8) .
C9 F2 1.332(7) .
C10 P2 1.829(3) .
C10 P1 1.838(4) .
C10 H10A 0.9900 .
C10 H10B 0.9900 .
C11 P3 1.821(4) 4_655
C11 P2 1.836(4) .
C11 H11A 0.9900 .
C11 H11B 0.9900 .
C12 C17 1.384(5) .
C12 C13 1.407(5) .
C12 P1 1.806(4) .
C13 C14 1.372(6) .
C13 H13 0.9500 .
C14 C15 1.386(7) .
C14 H14 0.9500 .
C15 C16 1.384(6) .
C15 H15 0.9500 .
C16 C17 1.396(5) .
C16 H16 0.9500 .
C17 H17 0.9500 .
C18 C23 1.385(5) .
C18 C19 1.417(5) .
C18 P1 1.804(4) .
C19 C20 1.398(6) .
C19 H19 0.9500 .
C20 C21 1.378(6) .
C20 H20 0.9500 .
C21 C22 1.387(6) .
C21 H21 0.9500 .
C22 C23 1.390(6) .
C22 H22 0.9500 .
C23 H23 0.9500 .
C24 C25 1.388(5) .
C24 C29 1.396(5) .
C24 P2 1.807(4) .
C25 C26 1.389(6) .
C25 H25 0.9500 .
C26 C27 1.383(7) .
C26 H26 0.9500 .
C27 C28 1.378(8) .
C27 H27 0.9500 .
C28 C29 1.398(6) .
C28 H28 0.9500 .
C29 H29 0.9500 .
C30 C35 1.345(8) .
C30 C31 1.384(8) .
C30 P3 1.804(5) .
C31 C32 1.358(7) .
C31 H31 0.9500 .
C32 C33 1.362(8) .
C32 H32 0.9500 .
C33 C34 1.355(8) .
C33 H33 0.9500 .
C34 C35 1.400(7) .
C34 H34 0.9500 .
C35 H35 0.9500 .
C36 C37 1.390(6) .
C36 C41 1.394(6) .
C36 P3 1.813(4) .
C37 C38 1.397(7) .
C37 H37 0.9500 .
C38 C39 1.356(9) .
C38 H38 0.9500 .
C39 C40 1.380(9) .
C39 H39 0.9500 .
C40 C41 1.393(7) .
C40 H40 0.9500 .
C41 H41 0.9500 .
C42 C43 1.472(10) .
C42 H42A 0.9800 .
C42 H42B 0.9800 .
C42 H42C 0.9800 .
C43 O1 1.182(8) .
C43 C44 1.519(9) .
C44 H44A 0.9800 .
C44 H44B 0.9800 .
C44 H44C 0.9800 .
F4 P4 1.545(6) .
F5 P4 1.597(4) .
F6 P4 1.533(5) .
F7 P4 1.587(5) .
F8 P4 1.600(4) .
F9 P4 1.547(5) .
P1 Au1 2.3257(9) .
P2 Au2 2.3032(9) .
P3 C11 1.821(4) 4_655
P3 Au1 2.3139(10) .
Au1 Au2 2.9855(2) .
Au2 P2 2.3031(9) 4_655
Au2 Au1 2.9855(2) 4_655
Au2 Au3 3.0092(3) .
Au3 C1 1.955(7) 4_655

loop_
_platon_squeeze_void_nr
_platon_squeeze_void_average_x
_platon_squeeze_void_average_y
_platon_squeeze_void_average_z
_platon_squeeze_void_volume
_platon_squeeze_void_count_electrons
_platon_squeeze_void_content
1 0.250 0.250 0.697 364 181 ' '
2 0.750 0.750 0.197 364 181 ' '
